data_8102700
loop_
_publ_author_name
'Wu Chen'
'Xinyan Hao'
'Huoqing Wang'
'Yuguang Li'

_publ_section_title
;
 Crystal structure of diaquabis(imidazole-4-carboxylato)copper(II)
 dihydrate, Cu(H2O)2(C4H3N2O2)2 &#x00B7; 2H2O
;
_journal_issue 2
_journal_name_full 'Zeitschrift f\"ur Kristallographie - New Crystal Structures'
_journal_page_first 399
_journal_volume 225
_journal_year 2010
_chemical_formula_moiety 'C8 H14 Cu N4 O8'
_chemical_formula_sum 'C8 H14 Cu N4 O8'
_chemical_formula_weight 357.77
_chemical_name_systematic
; 
diaqua-bis(imidazole-4-carboxylato)copper(II) dihydrate 
;
_space_group_IT_number 14
_symmetry_cell_setting monoclinic
_symmetry_space_group_name_Hall '-P 2ybc'
_symmetry_space_group_name_H-M 'P 1 21/c 1'
_atom_sites_solution_hydrogens geom
_atom_sites_solution_primary direct
_atom_sites_solution_secondary difmap
_audit_creation_method SHELXL-97
_cell_angle_alpha 90.00
_cell_angle_beta 101.1900(10)
_cell_angle_gamma 90.00
_cell_formula_units_Z 2
_cell_length_a 7.6635(2)
_cell_length_b 12.8556(3)
_cell_length_c 6.8608(2)
_cell_measurement_reflns_used 2890
_cell_measurement_temperature 291(2)
_cell_measurement_theta_max 28.31
_cell_measurement_theta_min 2.51
_cell_volume 663.07(3)
_computing_cell_refinement SMART
_computing_data_collection 'SMART (Bruker, 2000)'
_computing_data_reduction 'SAINT (Bruker, 2000)'
_computing_molecular_graphics SHELXTL
_computing_publication_material SHELXTL
_computing_structure_refinement SHELXTL
_computing_structure_solution 'SHELXTL (Bruker, 2000)'
_diffrn_ambient_temperature 291(2)
_diffrn_measured_fraction_theta_full 0.993
_diffrn_measured_fraction_theta_max 0.993
_diffrn_measurement_device_type 'CCD area detector'
_diffrn_measurement_method 'phi and omega scans'
_diffrn_radiation_monochromator graphite
_diffrn_radiation_source 'fine-focus sealed tube'
_diffrn_radiation_type MoK\a
_diffrn_radiation_wavelength 0.71073
_diffrn_reflns_av_R_equivalents 0.0212
_diffrn_reflns_av_sigmaI/netI 0.0205
_diffrn_reflns_limit_h_max 9
_diffrn_reflns_limit_h_min -9
_diffrn_reflns_limit_k_max 16
_diffrn_reflns_limit_k_min -16
_diffrn_reflns_limit_l_max 8
_diffrn_reflns_limit_l_min -8
_diffrn_reflns_number 5482
_diffrn_reflns_theta_full 27.49
_diffrn_reflns_theta_max 27.49
_diffrn_reflns_theta_min 2.71
_exptl_absorpt_coefficient_mu 1.695
_exptl_absorpt_correction_T_max 0.7501
_exptl_absorpt_correction_T_min 0.6216
_exptl_absorpt_correction_type multi-scan
_exptl_absorpt_process_details 'SADABS; Bruker, 2000'
_exptl_crystal_colour blue
_exptl_crystal_density_diffrn 1.792
_exptl_crystal_density_method 'not measured'
_exptl_crystal_description block
_exptl_crystal_F_000 366
_exptl_crystal_size_max 0.31
_exptl_crystal_size_mid 0.22
_exptl_crystal_size_min 0.18
_refine_diff_density_max 1.731
_refine_diff_density_min -0.662
_refine_diff_density_rms 0.130
_refine_ls_extinction_method none
_refine_ls_goodness_of_fit_ref 1.016
_refine_ls_hydrogen_treatment mixed
_refine_ls_matrix_type full
_refine_ls_number_parameters 113
_refine_ls_number_reflns 1508
_refine_ls_number_restraints 6
_refine_ls_restrained_S_all 1.394
_refine_ls_R_factor_all 0.0557
_refine_ls_R_factor_gt 0.0507
_refine_ls_shift/su_max 0.000
_refine_ls_shift/su_mean 0.000
_refine_ls_structure_factor_coef Fsqd
_refine_ls_weighting_details 'calc w=1/[\s^2^(Fo^2^)+(0.0929P)^2^+1.9700P] where P=(Fo^2^+2Fc^2^)/3'
_refine_ls_weighting_scheme calc
_refine_ls_wR_factor_gt 0.1519
_refine_ls_wR_factor_ref 0.1558
_reflns_number_gt 1332
_reflns_number_total 1508
_reflns_threshold_expression >2sigma(I)
_cod_data_source_file 1267-2972.cff
_cod_data_source_block t
_cod_depositor_comments
;
The following automatic conversions were performed:
'_symmetry_cell_setting' value 'Monoclinic' changed to 'monoclinic'
according to '/home/saulius/struct/CIF-dictionaries/cif_core.dic'
dictionary named 'cif_core.dic' version 2.4.1 from 2010-06-29.

Automatic conversion script
Id: cif_fix_enum 1555 2011-01-17 13:19:09Z saulius 
;
_cod_original_sg_symbol_H-M 'P 21/c'
_cod_database_code 8102700

loop_
_symmetry_equiv_pos_as_xyz
'x, y, z'
'-x, y+1/2, -z+1/2'
'-x, -y, -z'
'x, -y-1/2, z-1/2'

loop_
_atom_site_label
_atom_site_type_symbol
_atom_site_fract_x
_atom_site_fract_y
_atom_site_fract_z
_atom_site_U_iso_or_equiv
_atom_site_adp_type
_atom_site_occupancy
_atom_site_symmetry_multiplicity
_atom_site_calc_flag
_atom_site_refinement_flags
_atom_site_disorder_assembly
_atom_site_disorder_group
Cu1 Cu 0.0000 1.0000 0.0000 0.0259(3) Uani 1 2 d S . .
N1 N 0.1143(6) 0.8597(3) 0.0253(6) 0.0266(9) Uani 1 1 d . . .
N2 N 0.1445(6) 0.6851(3) 0.0278(7) 0.0301(9) Uani 1 1 d . . .
H2A H 0.1197 0.6169 0.0126 0.036 Uiso 1 1 d R . .
O1 O 0.5982(6) 0.7228(4) 0.2293(10) 0.0668(16) Uani 1 1 d . . .
O2 O 0.4566(7) 0.5795(4) 0.1539(9) 0.0594(14) Uani 1 1 d . . .
O3 O 0.1148(7) 1.0309(4) 0.2850(7) 0.0441(10) Uani 1 1 d D . .
O4 O -0.2540(10) 0.9328(6) 0.1436(14) 0.093(2) Uani 1 1 d D . .
C1 C 0.0368(7) 0.7654(4) -0.0154(8) 0.0286(11) Uani 1 1 d . . .
H1 H -0.0835 0.7578 -0.0699 0.034 Uiso 1 1 calc R . .
C2 C 0.2858(7) 0.8382(4) 0.1008(8) 0.0292(11) Uani 1 1 d . . .
H2 H 0.3759 0.8860 0.1445 0.035 Uiso 1 1 calc R . .
C3 C 0.3022(7) 0.7318(4) 0.1009(8) 0.0279(10) Uani 1 1 d . . .
C4 C 0.4600(8) 0.6750(5) 0.1647(9) 0.0389(13) Uani 1 1 d . . .
H3A H 0.136(7) 0.974(4) 0.372(10) 0.05(2) Uiso 1 1 d D . .
H4A H -0.305(9) 0.862(2) 0.163(11) 0.05(2) Uiso 1 1 d D . .
H3B H 0.243(4) 1.063(5) 0.312(10) 0.05(2) Uiso 1 1 d D . .
H4B H -0.323(9) 0.977(4) 0.219(11) 0.05(2) Uiso 1 1 d D . .

loop_
_atom_site_aniso_label
_atom_site_aniso_U_11
_atom_site_aniso_U_22
_atom_site_aniso_U_33
_atom_site_aniso_U_23
_atom_site_aniso_U_13
_atom_site_aniso_U_12
Cu1 0.0279(5) 0.0170(5) 0.0302(5) -0.0007(3) -0.0004(3) 0.0043(3)
N1 0.029(2) 0.0200(19) 0.030(2) 0.0001(16) 0.0024(16) 0.0022(16)
N2 0.035(2) 0.0191(19) 0.035(2) -0.0005(16) 0.0041(18) 0.0002(17)
O1 0.036(2) 0.047(3) 0.106(5) 0.002(3) -0.014(3) 0.008(2)
O2 0.056(3) 0.029(2) 0.092(4) 0.004(2) 0.010(3) 0.018(2)
O3 0.052(3) 0.035(2) 0.044(2) 0.0010(19) 0.004(2) 0.007(2)
O4 0.081(5) 0.058(4) 0.153(8) -0.004(4) 0.057(5) -0.009(3)
C1 0.026(2) 0.024(3) 0.035(3) -0.0008(18) 0.0026(19) -0.0012(19)
C2 0.029(3) 0.022(2) 0.035(3) -0.0009(19) 0.002(2) 0.0017(19)
C3 0.031(2) 0.024(2) 0.029(2) 0.0006(18) 0.0044(19) 0.0044(19)
C4 0.038(3) 0.030(3) 0.047(3) 0.002(2) 0.003(2) 0.011(2)

loop_
_atom_type_symbol
_atom_type_description
_atom_type_scat_dispersion_real
_atom_type_scat_dispersion_imag
_atom_type_scat_source
C C 0.0033 0.0016 'International Tables Vol C Tables 4.2.6.8 and 6.1.1.4'
H H 0.0000 0.0000 'International Tables Vol C Tables 4.2.6.8 and 6.1.1.4'
N N 0.0061 0.0033 'International Tables Vol C Tables 4.2.6.8 and 6.1.1.4'
O O 0.0106 0.0060 'International Tables Vol C Tables 4.2.6.8 and 6.1.1.4'
Cu Cu 0.3201 1.2651 'International Tables Vol C Tables 4.2.6.8 and 6.1.1.4'

loop_
_geom_angle_atom_site_label_1
_geom_angle_atom_site_label_2
_geom_angle_atom_site_label_3
_geom_angle
_geom_angle_site_symmetry_1
_geom_angle_site_symmetry_3
_geom_angle_publ_flag
N1 Cu1 N1 180.000(1) 3_575 . ?
N1 Cu1 O3 89.54(18) 3_575 3_575 ?
N1 Cu1 O3 90.46(18) . 3_575 ?
N1 Cu1 O3 90.46(18) 3_575 . ?
N1 Cu1 O3 89.54(18) . . ?
O3 Cu1 O3 180.000(1) 3_575 . ?
N1 Cu1 O4 89.1(2) 3_575 . ?
N1 Cu1 O4 90.9(2) . . ?
O3 Cu1 O4 95.0(3) 3_575 . ?
O3 Cu1 O4 85.0(3) . . ?
C2 N1 C1 104.5(4) . . ?
C2 N1 Cu1 126.8(3) . . ?
C1 N1 Cu1 128.5(3) . . ?
C1 N2 C3 102.2(4) . . ?
C1 N2 H2A 128.9 . . ?
C3 N2 H2A 128.9 . . ?
Cu1 O3 H3A 117(5) . . ?
Cu1 O3 H3B 118(4) . . ?
H3A O3 H3B 98.8(18) . . ?
Cu1 O4 H4A 136(3) . . ?
Cu1 O4 H4B 123(4) . . ?
H4A O4 H4B 100.7(18) . . ?
N2 C1 N1 115.1(4) . . ?
N2 C1 H1 122.5 . . ?
N1 C1 H1 122.5 . . ?
N1 C2 C3 106.8(5) . . ?
N1 C2 H2 126.6 . . ?
C3 C2 H2 126.6 . . ?
N2 C3 C2 111.4(5) . . ?
N2 C3 C4 122.4(5) . . ?
C2 C3 C4 126.2(5) . . ?
O2 C4 O1 121.8(6) . . ?
O2 C4 C3 119.5(6) . . ?
O1 C4 C3 118.7(5) . . ?

loop_
_geom_bond_atom_site_label_1
_geom_bond_atom_site_label_2
_geom_bond_distance
_geom_bond_site_symmetry_2
_geom_bond_publ_flag
Cu1 N1 1.997(4) 3_575 ?
Cu1 N1 1.997(4) . ?
Cu1 O3 2.022(5) 3_575 ?
Cu1 O3 2.022(5) . ?
Cu1 O4 2.500(6) . ?
N1 C2 1.345(7) . ?
N1 C1 1.356(7) . ?
N2 C1 1.318(7) . ?
N2 C3 1.355(7) . ?
N2 H2A 0.8999 . ?
O1 C4 1.231(8) . ?
O2 C4 1.229(8) . ?
O3 H3A 0.936(14) . ?
O3 H3B 1.048(14) . ?
O4 H4A 1.006(14) . ?
O4 H4B 0.983(14) . ?
C1 H1 0.9300 . ?
C2 C3 1.373(7) . ?
C2 H2 0.9300 . ?
C3 C4 1.407(7) . ?

loop_
_geom_hbond_atom_site_label_D
_geom_hbond_atom_site_label_H
_geom_hbond_atom_site_label_A
_geom_hbond_distance_DH
_geom_hbond_distance_HA
_geom_hbond_distance_DA
_geom_hbond_angle_DHA
_geom_hbond_site_symmetry_A
O3 H3B O1 1.048(14) 2.43(4) 3.319(7) 142(5) 2_655
O3 H3B O2 1.048(14) 2.28(3) 3.290(7) 161(6) 2_655
O4 H4A O1 1.006(14) 2.026(18) 3.029(9) 175(6) 1_455
O4 H4B O2 0.983(14) 1.978(18) 2.956(9) 173(6) 2
N2 H2A O3 0.90 2.45 3.223(6) 143.6 4_575
O3 H3A N2 0.936(14) 2.31(2) 3.223(6) 167(6) 4_576
